data_4066382
loop_
_publ_author_name
'Albertin, Gabriele'
'Antoniutti, Stefano'
'Castro, Jes\'us'

_publ_section_title
;
 Reactivity of Dihydrides MH2P4(M = Fe, Ru, Os) with SnCl2: Preparation of
 Bis(trihydridestannyl) Derivatives
;
_journal_issue 17
_journal_name_full Organometallics
_journal_page_first 3808
_journal_paper_doi 10.1021/om1004308
_journal_volume 29
_journal_year 2010
_chemical_formula_sum 'C42 H64 O13 Os P4 Sn'
_chemical_formula_weight 1209.70
_chemical_name_systematic
;
  ?
;
_space_group_IT_number 14
_symmetry_cell_setting monoclinic
_symmetry_space_group_name_Hall '-P 2yn'
_symmetry_space_group_name_H-M 'P 1 21/n 1'
_atom_sites_solution_hydrogens geom
_atom_sites_solution_primary direct
_atom_sites_solution_secondary difmap
_audit_creation_method SHELXL-97
_cell_angle_alpha 90.00
_cell_angle_beta 91.0810(10)
_cell_angle_gamma 90.00
_cell_formula_units_Z 4
_cell_length_a 12.4488(8)
_cell_length_b 24.8116(15)
_cell_length_c 16.4851(10)
_cell_measurement_reflns_used 4869
_cell_measurement_temperature 293(2)
_cell_measurement_theta_max 24.03
_cell_measurement_theta_min 2.19
_cell_volume 5090.9(5)
_computing_cell_refinement 'Bruker SMART'
_computing_data_collection 'Bruker SMART'
_computing_data_reduction 'Bruker SAINT'
_computing_structure_refinement 'SHELXL-97 (Sheldrick, 1997)'
_computing_structure_solution 'SHELXS-97 (Sheldrick, 1990)'
_diffrn_ambient_temperature 293(2)
_diffrn_measured_fraction_theta_full 0.995
_diffrn_measured_fraction_theta_max 0.995
_diffrn_measurement_device_type 'CCD area detector'
_diffrn_measurement_method 'phi and omega scans'
_diffrn_radiation_monochromator graphite
_diffrn_radiation_source 'fine-focus sealed tube'
_diffrn_radiation_type MoK\a
_diffrn_radiation_wavelength 0.71073
_diffrn_reflns_av_R_equivalents 0.0631
_diffrn_reflns_av_sigmaI/netI 0.0757
_diffrn_reflns_limit_h_max 14
_diffrn_reflns_limit_h_min -10
_diffrn_reflns_limit_k_max 29
_diffrn_reflns_limit_k_min -29
_diffrn_reflns_limit_l_max 19
_diffrn_reflns_limit_l_min -19
_diffrn_reflns_number 26869
_diffrn_reflns_theta_full 25.00
_diffrn_reflns_theta_max 25.00
_diffrn_reflns_theta_min 1.64
_exptl_absorpt_coefficient_mu 3.166
_exptl_absorpt_correction_T_max 1.000
_exptl_absorpt_correction_T_min 0.736
_exptl_absorpt_correction_type multi-scan
_exptl_crystal_colour pale
_exptl_crystal_density_diffrn 1.578
_exptl_crystal_density_method 'not measured'
_exptl_crystal_description irregular
_exptl_crystal_F_000 2424
_exptl_crystal_size_max 0.44
_exptl_crystal_size_mid 0.28
_exptl_crystal_size_min 0.13
_refine_diff_density_max 0.695
_refine_diff_density_min -0.686
_refine_diff_density_rms 0.116
_refine_ls_extinction_method none
_refine_ls_goodness_of_fit_ref 0.993
_refine_ls_hydrogen_treatment mixed
_refine_ls_matrix_type full
_refine_ls_number_parameters 564
_refine_ls_number_reflns 8926
_refine_ls_number_restraints 0
_refine_ls_restrained_S_all 0.993
_refine_ls_R_factor_all 0.0718
_refine_ls_R_factor_gt 0.0387
_refine_ls_shift/su_max 0.002
_refine_ls_shift/su_mean 0.000
_refine_ls_structure_factor_coef Fsqd
_refine_ls_weighting_details 'calc w=1/[\s^2^(Fo^2^)+(0.0294P)^2^+0.0000P] where P=(Fo^2^+2Fc^2^)/3'
_refine_ls_weighting_scheme calc
_refine_ls_wR_factor_gt 0.0742
_refine_ls_wR_factor_ref 0.0868
_reflns_number_gt 6161
_reflns_number_total 8926
_reflns_threshold_expression >2sigma(I)
_cod_data_source_file om1004308_si_001.cif
_cod_data_source_block 10b
_cod_depositor_comments
;
The following automatic conversions were performed:

'_symmetry_cell_setting' value 'Monoclinic' changed to 'monoclinic'
according to /home/saulius/struct/CIF-dictionaries/cif_core.dic
dictionary named 'cif_core.dic' version 2.4.1 from 2010-06-29.

Automatic conversion script
Id: cif_fix_values 1715 2011-07-08 13:25:40Z adriana 
;
_cod_original_sg_symbol_H-M 'P2(1)/n  '
_cod_database_code 4066382

loop_
_symmetry_equiv_pos_as_xyz
'x, y, z'
'-x+1/2, y+1/2, -z+1/2'
'-x, -y, -z'
'x-1/2, -y-1/2, z-1/2'

loop_
_atom_site_label
_atom_site_type_symbol
_atom_site_fract_x
_atom_site_fract_y
_atom_site_fract_z
_atom_site_U_iso_or_equiv
_atom_site_adp_type
_atom_site_occupancy
_atom_site_symmetry_multiplicity
_atom_site_calc_flag
_atom_site_refinement_flags
H0 H 0.063(5) 0.143(2) 0.716(4) 0.071(19) Uiso 1 1 d .
Os Os 0.16361(2) 0.125355(9) 0.758754(14) 0.03334(8) Uani 1 1 d .
Sn Sn 0.02352(4) 0.067442(17) 0.83780(3) 0.04649(13) Uani 1 1 d .
O1 O -0.0271(5) -0.0061(2) 0.7932(3) 0.0849(17) Uani 1 1 d .
C1 C -0.0888(10) -0.0377(4) 0.8160(7) 0.128(5) Uani 1 1 d .
H1 H -0.1134 -0.0314 0.8681 0.153 Uiso 1 1 calc R
O2 O -0.1261(7) -0.0772(3) 0.7836(4) 0.144(3) Uani 1 1 d .
O3 O -0.1332(4) 0.0976(2) 0.8362(3) 0.0747(15) Uani 1 1 d .
C2 C -0.1984(8) 0.0923(5) 0.8924(10) 0.156(6) Uani 1 1 d .
H2 H -0.1776 0.0720 0.9374 0.187 Uiso 1 1 calc R
O4 O -0.2799(8) 0.1106(4) 0.8915(7) 0.207(5) Uani 1 1 d .
O5 O 0.0275(5) 0.04588(19) 0.9533(3) 0.0728(17) Uani 1 1 d .
H5 H 0.002(9) 0.023(3) 0.9576(12) 0.109 Uiso 1 1 calc R
P1 P 0.28846(14) 0.06659(6) 0.81815(10) 0.0402(4) Uani 1 1 d .
C11 C 0.3502(6) 0.0771(2) 0.9184(4) 0.0457(17) Uani 1 1 d .
C12 C 0.4585(6) 0.0892(2) 0.9283(4) 0.0545(19) Uani 1 1 d .
H12 H 0.5019 0.0901 0.8830 0.065 Uiso 1 1 calc R
C13 C 0.5028(6) 0.0998(3) 1.0030(5) 0.067(2) Uani 1 1 d .
H13 H 0.5748 0.1096 1.0081 0.081 Uiso 1 1 calc R
C14 C 0.4411(8) 0.0961(3) 1.0700(5) 0.075(2) Uani 1 1 d .
H14 H 0.4722 0.1017 1.1211 0.091 Uiso 1 1 calc R
C15 C 0.3343(8) 0.0842(3) 1.0636(4) 0.077(2) Uani 1 1 d .
H15 H 0.2923 0.0830 1.1096 0.092 Uiso 1 1 calc R
C16 C 0.2891(6) 0.0738(3) 0.9874(4) 0.059(2) Uani 1 1 d .
H16 H 0.2169 0.0645 0.9828 0.071 Uiso 1 1 calc R
O11 O 0.3917(3) 0.05414(15) 0.7637(2) 0.0467(11) Uani 1 1 d .
O12 O 0.2270(4) 0.00949(15) 0.8298(3) 0.0539(12) Uani 1 1 d .
C17 C 0.4618(6) 0.0090(3) 0.7733(5) 0.065(2) Uani 1 1 d .
H17A H 0.4272 -0.0232 0.7521 0.078 Uiso 1 1 calc R
H17B H 0.4784 0.0033 0.8304 0.078 Uiso 1 1 calc R
C18 C 0.5633(7) 0.0198(4) 0.7283(5) 0.099(3) Uani 1 1 d .
H18A H 0.5456 0.0302 0.6736 0.149 Uiso 1 1 calc R
H18B H 0.6064 -0.0123 0.7277 0.149 Uiso 1 1 calc R
H18C H 0.6026 0.0483 0.7547 0.149 Uiso 1 1 calc R
C19 C 0.2570(7) -0.0354(3) 0.8831(5) 0.073(2) Uani 1 1 d .
H19A H 0.3335 -0.0339 0.8953 0.088 Uiso 1 1 calc R
H19B H 0.2191 -0.0323 0.9338 0.088 Uiso 1 1 calc R
C110 C 0.2309(8) -0.0863(3) 0.8447(6) 0.113(4) Uani 1 1 d .
H11A H 0.1582 -0.0853 0.8243 0.170 Uiso 1 1 calc R
H11B H 0.2383 -0.1149 0.8837 0.170 Uiso 1 1 calc R
H11C H 0.2787 -0.0925 0.8007 0.170 Uiso 1 1 calc R
P2 P 0.28032(13) 0.17959(6) 0.69186(9) 0.0384(4) Uani 1 1 d .
C21 C 0.3877(5) 0.2156(3) 0.7437(4) 0.0466(16) Uani 1 1 d .
C22 C 0.4775(6) 0.1879(3) 0.7712(4) 0.063(2) Uani 1 1 d .
H22 H 0.4791 0.1505 0.7660 0.076 Uiso 1 1 calc R
C23 C 0.5650(7) 0.2139(4) 0.8059(5) 0.087(3) Uani 1 1 d .
H23 H 0.6249 0.1943 0.8231 0.104 Uiso 1 1 calc R
C24 C 0.5629(7) 0.2687(4) 0.8149(5) 0.087(3) Uani 1 1 d .
H24 H 0.6204 0.2863 0.8401 0.105 Uiso 1 1 calc R
C25 C 0.4774(7) 0.2972(3) 0.7873(5) 0.076(2) Uani 1 1 d .
H25 H 0.4785 0.3346 0.7913 0.092 Uiso 1 1 calc R
C26 C 0.3880(6) 0.2721(3) 0.7529(4) 0.0527(18) Uani 1 1 d .
H26 H 0.3287 0.2924 0.7362 0.063 Uiso 1 1 calc R
O21 O 0.2345(4) 0.23107(16) 0.6441(3) 0.0552(12) Uani 1 1 d .
O22 O 0.3486(4) 0.14680(16) 0.6261(2) 0.0506(11) Uani 1 1 d .
C27 C 0.1356(6) 0.2350(3) 0.5982(5) 0.075(2) Uani 1 1 d .
H27A H 0.1173 0.1999 0.5762 0.090 Uiso 1 1 calc R
H27B H 0.0785 0.2459 0.6340 0.090 Uiso 1 1 calc R
C28 C 0.1427(10) 0.2713(5) 0.5362(7) 0.199(7) Uani 1 1 d .
H28A H 0.2167 0.2760 0.5224 0.298 Uiso 1 1 calc R
H28B H 0.1133 0.3052 0.5529 0.298 Uiso 1 1 calc R
H28C H 0.1030 0.2581 0.4898 0.298 Uiso 1 1 calc R
C29 C 0.4162(7) 0.1745(3) 0.5699(5) 0.078(2) Uani 1 1 d .
H29A H 0.3729 0.1875 0.5245 0.094 Uiso 1 1 calc R
H29B H 0.4488 0.2055 0.5966 0.094 Uiso 1 1 calc R
C210 C 0.4978(11) 0.1402(4) 0.5410(9) 0.208(8) Uani 1 1 d .
H21A H 0.5439 0.1294 0.5855 0.312 Uiso 1 1 calc R
H21B H 0.5392 0.1591 0.5015 0.312 Uiso 1 1 calc R
H21C H 0.4657 0.1089 0.5165 0.312 Uiso 1 1 calc R
P3 P 0.12561(14) 0.07462(6) 0.64420(10) 0.0419(4) Uani 1 1 d .
O31 O 0.1480(4) 0.10754(16) 0.5627(2) 0.0552(13) Uani 1 1 d .
O32 O 0.0028(3) 0.05519(16) 0.6321(3) 0.0527(12) Uani 1 1 d .
C37 C 0.1168(7) 0.0865(3) 0.4834(4) 0.081(3) Uani 1 1 d .
H37A H 0.1102 0.0476 0.4866 0.098 Uiso 1 1 calc R
H37B H 0.0471 0.1010 0.4677 0.098 Uiso 1 1 calc R
C38 C 0.1928(11) 0.0999(4) 0.4232(5) 0.146(5) Uani 1 1 d .
H38A H 0.2051 0.1381 0.4236 0.220 Uiso 1 1 calc R
H38B H 0.1653 0.0893 0.3708 0.220 Uiso 1 1 calc R
H38C H 0.2591 0.0814 0.4344 0.220 Uiso 1 1 calc R
C39 C -0.0854(6) 0.0926(3) 0.6269(5) 0.070(2) Uani 1 1 d .
H39A H -0.0768 0.1160 0.5804 0.084 Uiso 1 1 calc R
H39B H -0.0862 0.1148 0.6753 0.084 Uiso 1 1 calc R
C310 C -0.1876(6) 0.0627(4) 0.6189(6) 0.096(3) Uani 1 1 d .
H31A H -0.1880 0.0422 0.5694 0.145 Uiso 1 1 calc R
H31B H -0.2465 0.0876 0.6178 0.145 Uiso 1 1 calc R
H31C H -0.1946 0.0387 0.6642 0.145 Uiso 1 1 calc R
C31 C 0.1868(6) 0.0102(2) 0.6239(4) 0.0442(16) Uani 1 1 d .
C32 C 0.2931(6) 0.0091(3) 0.5990(4) 0.062(2) Uani 1 1 d .
H32 H 0.3307 0.0413 0.5941 0.074 Uiso 1 1 calc R
C33 C 0.3435(7) -0.0390(3) 0.5815(5) 0.077(2) Uani 1 1 d .
H33 H 0.4141 -0.0388 0.5641 0.092 Uiso 1 1 calc R
C34 C 0.2902(8) -0.0870(3) 0.5895(5) 0.075(3) Uani 1 1 d .
H34 H 0.3245 -0.1193 0.5776 0.090 Uiso 1 1 calc R
C35 C 0.1876(8) -0.0871(3) 0.6147(5) 0.079(3) Uani 1 1 d .
H35 H 0.1512 -0.1196 0.6199 0.094 Uiso 1 1 calc R
C36 C 0.1358(7) -0.0390(3) 0.6330(4) 0.064(2) Uani 1 1 d .
H36 H 0.0658 -0.0399 0.6516 0.077 Uiso 1 1 calc R
P4 P 0.12977(14) 0.19190(6) 0.85270(10) 0.0424(4) Uani 1 1 d .
O41 O 0.0666(4) 0.16630(15) 0.9282(2) 0.0570(13) Uani 1 1 d .
C47 C 0.0180(8) 0.1987(3) 0.9917(5) 0.094(3) Uani 1 1 d .
H47A H 0.0578 0.2321 0.9983 0.113 Uiso 1 1 calc R
H47B H -0.0552 0.2076 0.9758 0.113 Uiso 1 1 calc R
C48 C 0.0182(15) 0.1712(4) 1.0639(6) 0.256(11) Uani 1 1 d .
H48A H 0.0147 0.1332 1.0535 0.383 Uiso 1 1 calc R
H48B H -0.0429 0.1820 1.0947 0.383 Uiso 1 1 calc R
H48C H 0.0829 0.1794 1.0941 0.383 Uiso 1 1 calc R
C49 C 0.3008(6) 0.2148(3) 0.9477(4) 0.066(2) Uani 1 1 d .
H49A H 0.3636 0.2058 0.9165 0.079 Uiso 1 1 calc R
H49B H 0.2791 0.1830 0.9774 0.079 Uiso 1 1 calc R
O42 O 0.2152(4) 0.23217(15) 0.8946(3) 0.0524(12) Uani 1 1 d .
C410 C 0.3269(8) 0.2595(3) 1.0055(6) 0.120(4) Uani 1 1 d .
H41A H 0.3532 0.2900 0.9759 0.181 Uiso 1 1 calc R
H41B H 0.3809 0.2477 1.0438 0.181 Uiso 1 1 calc R
H41C H 0.2633 0.2697 1.0338 0.181 Uiso 1 1 calc R
C41 C 0.0370(6) 0.2448(2) 0.8171(4) 0.0469(17) Uani 1 1 d .
C42 C -0.0655(6) 0.2321(3) 0.7944(5) 0.072(2) Uani 1 1 d .
H42 H -0.0869 0.1962 0.7957 0.086 Uiso 1 1 calc R
C43 C -0.0028(8) 0.3374(3) 0.7852(5) 0.082(3) Uani 1 1 d .
H43 H 0.0201 0.3730 0.7806 0.098 Uiso 1 1 calc R
C44 C -0.1070(8) 0.3245(3) 0.7656(5) 0.086(3) Uani 1 1 d .
H44 H -0.1557 0.3512 0.7500 0.104 Uiso 1 1 calc R
C45 C 0.0688(7) 0.2983(2) 0.8118(4) 0.067(2) Uani 1 1 d .
H45 H 0.1388 0.3079 0.8262 0.080 Uiso 1 1 calc R
C46 C -0.1389(6) 0.2709(4) 0.7696(5) 0.083(3) Uani 1 1 d .
H46 H -0.2090 0.2611 0.7556 0.099 Uiso 1 1 calc R

loop_
_atom_site_aniso_label
_atom_site_aniso_U_11
_atom_site_aniso_U_22
_atom_site_aniso_U_33
_atom_site_aniso_U_23
_atom_site_aniso_U_13
_atom_site_aniso_U_12
Os 0.03340(15) 0.03219(13) 0.03462(14) 0.00087(11) 0.00536(10) 0.00134(12)
Sn 0.0420(3) 0.0434(3) 0.0545(3) 0.0073(2) 0.0121(2) -0.0035(2)
O1 0.096(5) 0.059(3) 0.100(4) -0.014(3) 0.027(4) -0.033(3)
C1 0.177(12) 0.074(6) 0.133(9) -0.050(6) 0.037(8) -0.078(8)
O2 0.212(9) 0.110(5) 0.109(5) -0.014(4) 0.019(5) -0.066(6)
O3 0.047(3) 0.089(4) 0.089(4) 0.019(3) 0.023(3) 0.006(3)
C2 0.034(6) 0.151(11) 0.286(18) 0.068(11) 0.055(9) 0.041(7)
O4 0.136(9) 0.211(10) 0.275(13) 0.063(9) 0.069(9) 0.028(8)
O5 0.094(5) 0.065(4) 0.060(3) 0.023(3) 0.017(3) -0.008(3)
P1 0.0409(11) 0.0381(9) 0.0416(10) 0.0038(7) 0.0016(8) 0.0021(8)
C11 0.054(5) 0.033(3) 0.049(4) 0.008(3) -0.004(4) 0.002(3)
C12 0.055(5) 0.059(4) 0.049(4) 0.008(3) -0.012(4) 0.006(4)
C13 0.051(5) 0.079(5) 0.072(6) 0.002(4) -0.012(5) 0.001(4)
C14 0.085(7) 0.090(6) 0.050(5) 0.004(4) -0.015(5) 0.006(6)
C15 0.099(8) 0.088(6) 0.044(5) 0.005(4) 0.004(5) 0.004(6)
C16 0.062(5) 0.064(5) 0.051(5) 0.016(4) -0.001(4) -0.012(4)
O11 0.045(3) 0.045(2) 0.050(3) 0.002(2) 0.008(2) 0.014(2)
O12 0.060(3) 0.037(2) 0.064(3) 0.015(2) -0.004(2) -0.004(2)
C17 0.056(5) 0.053(4) 0.086(6) -0.015(4) 0.004(4) 0.018(4)
C18 0.064(6) 0.112(7) 0.122(8) -0.016(6) 0.017(6) 0.040(6)
C19 0.081(6) 0.055(4) 0.083(6) 0.026(4) -0.009(5) -0.008(4)
C110 0.166(11) 0.042(4) 0.129(8) 0.019(5) -0.055(8) -0.022(6)
P2 0.0383(10) 0.0378(8) 0.0393(9) 0.0039(7) 0.0063(8) 0.0002(8)
C21 0.036(4) 0.051(4) 0.053(4) 0.001(3) 0.009(3) -0.001(3)
C22 0.048(5) 0.058(4) 0.083(6) 0.002(4) 0.000(4) -0.005(4)
C23 0.048(6) 0.102(7) 0.110(7) -0.002(6) -0.014(5) -0.002(5)
C24 0.064(6) 0.097(7) 0.101(7) -0.021(6) -0.002(5) -0.028(6)
C25 0.071(6) 0.062(5) 0.097(7) -0.019(5) 0.015(5) -0.016(5)
C26 0.040(4) 0.054(4) 0.065(5) -0.007(4) 0.009(4) -0.003(4)
O21 0.056(3) 0.048(3) 0.062(3) 0.020(2) -0.006(3) -0.006(2)
O22 0.057(3) 0.047(2) 0.049(3) 0.000(2) 0.022(2) -0.007(2)
C27 0.063(6) 0.084(5) 0.077(6) 0.018(5) -0.025(5) 0.011(5)
C28 0.165(13) 0.217(13) 0.211(14) 0.157(12) -0.100(11) -0.059(11)
C29 0.086(6) 0.083(6) 0.068(5) 0.004(4) 0.043(5) -0.012(5)
C210 0.216(16) 0.123(10) 0.292(19) 0.053(10) 0.205(15) 0.050(10)
P3 0.0418(11) 0.0427(9) 0.0413(10) -0.0048(8) 0.0010(8) 0.0006(8)
O31 0.075(4) 0.058(3) 0.033(2) -0.003(2) 0.002(2) -0.001(3)
O32 0.040(3) 0.053(3) 0.064(3) -0.009(2) -0.010(2) -0.001(2)
C37 0.110(8) 0.096(6) 0.037(4) -0.006(4) -0.012(5) -0.005(6)
C38 0.252(16) 0.133(9) 0.055(6) -0.007(6) 0.029(8) -0.049(10)
C39 0.052(5) 0.078(5) 0.081(6) -0.009(4) -0.008(4) 0.014(5)
C310 0.044(5) 0.123(7) 0.122(8) 0.006(6) 0.001(5) -0.013(5)
C31 0.052(5) 0.046(4) 0.035(4) -0.008(3) 0.001(3) 0.006(4)
C32 0.067(6) 0.053(4) 0.066(5) -0.015(4) 0.007(4) -0.001(4)
C33 0.068(6) 0.078(6) 0.084(6) -0.020(5) 0.006(5) 0.025(5)
C34 0.108(8) 0.039(4) 0.076(6) -0.009(4) 0.011(6) 0.018(5)
C35 0.114(8) 0.040(4) 0.083(6) -0.005(4) 0.022(6) 0.005(5)
C36 0.079(6) 0.052(4) 0.062(5) -0.005(4) 0.016(4) -0.001(4)
P4 0.0472(11) 0.0388(9) 0.0414(10) -0.0025(8) 0.0098(8) 0.0006(8)
O41 0.082(4) 0.043(2) 0.047(3) -0.001(2) 0.031(3) 0.007(2)
C47 0.152(9) 0.067(5) 0.065(5) -0.008(4) 0.052(6) 0.017(6)
C48 0.58(3) 0.101(8) 0.097(9) 0.028(7) 0.188(14) 0.072(13)
C49 0.071(6) 0.058(4) 0.068(5) -0.005(4) -0.013(4) -0.001(4)
O42 0.064(3) 0.043(2) 0.050(3) -0.008(2) -0.002(2) 0.000(2)
C410 0.133(9) 0.110(7) 0.115(8) -0.037(6) -0.063(7) 0.020(7)
C41 0.047(5) 0.045(4) 0.048(4) -0.001(3) 0.013(3) 0.008(3)
C42 0.051(5) 0.051(4) 0.113(7) 0.010(4) 0.012(5) 0.003(4)
C43 0.106(8) 0.049(5) 0.090(6) 0.013(4) -0.003(6) 0.021(5)
C44 0.096(8) 0.073(6) 0.090(7) 0.024(5) 0.020(6) 0.032(6)
C45 0.087(6) 0.041(4) 0.072(5) 0.000(4) -0.009(5) 0.001(4)
C46 0.038(5) 0.093(6) 0.118(7) 0.021(6) 0.010(5) 0.010(5)

loop_
_atom_type_symbol
_atom_type_description
_atom_type_scat_dispersion_real
_atom_type_scat_dispersion_imag
_atom_type_scat_source
C C 0.0033 0.0016 'International Tables Vol C Tables 4.2.6.8 and 6.1.1.4'
H H 0.0000 0.0000 'International Tables Vol C Tables 4.2.6.8 and 6.1.1.4'
O O 0.0106 0.0060 'International Tables Vol C Tables 4.2.6.8 and 6.1.1.4'
P P 0.1023 0.0942 'International Tables Vol C Tables 4.2.6.8 and 6.1.1.4'
Sn Sn -0.6537 1.4246 'International Tables Vol C Tables 4.2.6.8 and 6.1.1.4'
Os Os -1.2165 7.6030 'International Tables Vol C Tables 4.2.6.8 and 6.1.1.4'

loop_
_geom_angle_atom_site_label_1
_geom_angle_atom_site_label_2
_geom_angle_atom_site_label_3
_geom_angle
H0 Os P2 98(2)
H0 Os P4 87(2)
P2 Os P4 91.63(6)
H0 Os P3 68(2)
P2 Os P3 92.79(6)
P4 Os P3 154.27(6)
H0 Os P1 158(2)
P2 Os P1 98.41(6)
P4 Os P1 107.10(6)
P3 Os P1 97.30(6)
H0 Os Sn 80(2)
P2 Os Sn 177.00(4)
P4 Os Sn 85.82(4)
P3 Os Sn 88.84(5)
P1 Os Sn 83.87(4)
O5 Sn O1 96.1(2)
O5 Sn O3 96.6(3)
O1 Sn O3 91.9(2)
O5 Sn Os 128.39(17)
O1 Sn Os 120.60(16)
O3 Sn Os 115.26(14)
C1 O1 Sn 132.8(6)
O1 C1 O2 130.9(11)
C2 O3 Sn 124.9(7)
O4 C2 O3 123.6(15)
O11 P1 O12 106.3(2)
O11 P1 C11 101.8(3)
O12 P1 C11 102.1(3)
O11 P1 Os 114.73(16)
O12 P1 Os 106.47(17)
C11 P1 Os 123.7(2)
C16 C11 C12 117.7(6)
C16 C11 P1 120.5(6)
C12 C11 P1 121.9(6)
C13 C12 C11 121.5(7)
C14 C13 C12 119.6(8)
C13 C14 C15 121.1(8)
C14 C15 C16 119.2(8)
C11 C16 C15 120.8(7)
C17 O11 P1 125.6(4)
C19 O12 P1 128.3(4)
O11 C17 C18 108.9(6)
C110 C19 O12 110.4(6)
O21 P2 O22 105.1(2)
O21 P2 C21 95.3(3)
O22 P2 C21 99.9(3)
O21 P2 Os 119.00(19)
O22 P2 Os 112.11(16)
C21 P2 Os 122.3(2)
C22 C21 C26 117.4(6)
C22 C21 P2 119.7(5)
C26 C21 P2 122.8(5)
C21 C22 C23 122.0(7)
C24 C23 C22 119.5(8)
C25 C24 C23 120.1(8)
C24 C25 C26 121.6(7)
C25 C26 C21 119.3(7)
C27 O21 P2 127.4(4)
C29 O22 P2 121.0(4)
C28 C27 O21 111.9(8)
C210 C29 O22 111.3(7)
O31 P3 O32 103.2(2)
O31 P3 C31 102.4(3)
O32 P3 C31 96.6(3)
O31 P3 Os 111.82(17)
O32 P3 Os 116.33(18)
C31 P3 Os 123.6(2)
C37 O31 P3 121.6(4)
C39 O32 P3 122.3(4)
C38 C37 O31 111.9(8)
O32 C39 C310 109.6(6)
C36 C31 C32 117.1(6)
C36 C31 P3 124.3(6)
C32 C31 P3 118.5(5)
C33 C32 C31 121.0(7)
C34 C33 C32 120.6(8)
C35 C34 C33 119.5(8)
C34 C35 C36 120.7(8)
C31 C36 C35 121.1(8)
O42 P4 O41 104.0(2)
O42 P4 C41 95.8(3)
O41 P4 C41 102.4(3)
O42 P4 Os 127.30(19)
O41 P4 Os 109.48(16)
C41 P4 Os 114.7(2)
C47 O41 P4 123.4(4)
C48 C47 O41 110.8(7)
O42 C49 C410 108.4(6)
C49 O42 P4 123.7(4)
C42 C41 C45 118.1(7)
C42 C41 P4 120.3(5)
C45 C41 P4 121.6(6)
C41 C42 C46 122.2(7)
C44 C43 C45 120.8(8)
C43 C44 C46 118.9(8)
C43 C45 C41 120.6(8)
C42 C46 C44 119.4(8)

loop_
_geom_bond_atom_site_label_1
_geom_bond_atom_site_label_2
_geom_bond_distance
Os H0 1.48(6)
Os P2 2.2800(16)
Os P4 2.3079(16)
Os P3 2.3110(16)
Os P1 2.3331(16)
Os Sn 2.6249(5)
Sn O5 1.977(4)
Sn O1 2.062(5)
Sn O3 2.089(5)
O1 C1 1.165(10)
C1 O2 1.204(9)
O3 C2 1.251(13)
C2 O4 1.110(11)
P1 O11 1.611(4)
P1 O12 1.623(4)
P1 C11 1.828(6)
C11 C16 1.383(9)
C11 C12 1.388(9)
C12 C13 1.367(9)
C13 C14 1.361(11)
C14 C15 1.363(11)
C15 C16 1.391(9)
O11 C17 1.427(7)
O12 C19 1.462(7)
C17 C18 1.501(10)
C19 C110 1.448(9)
P2 O21 1.599(4)
P2 O22 1.610(4)
P2 C21 1.809(7)
C21 C22 1.380(9)
C21 C26 1.412(8)
C22 C23 1.382(10)
C23 C24 1.368(10)
C24 C25 1.350(11)
C25 C26 1.387(9)
O21 C27 1.437(7)
O22 C29 1.439(7)
C27 C28 1.366(10)
C29 C210 1.414(11)
P3 O31 1.602(4)
P3 O32 1.612(4)
P3 C31 1.806(6)
O31 C37 1.453(7)
O32 C39 1.439(8)
C37 C38 1.424(12)
C39 C310 1.476(10)
C31 C36 1.385(9)
C31 C32 1.393(9)
C32 C33 1.381(9)
C33 C34 1.371(10)
C34 C35 1.351(11)
C35 C36 1.392(9)
P4 O42 1.606(4)
P4 O41 1.615(4)
P4 C41 1.837(6)
O41 C47 1.460(8)
C47 C48 1.372(11)
C49 O42 1.433(7)
C49 C410 1.495(9)
C41 C42 1.359(9)
C41 C45 1.389(8)
C42 C46 1.383(9)
C43 C44 1.369(11)
C43 C45 1.384(9)
C44 C46 1.391(11)

loop_
_geom_hbond_atom_site_label_D
_geom_hbond_atom_site_label_H
_geom_hbond_atom_site_label_A
_geom_hbond_distance_DH
_geom_hbond_distance_HA
_geom_hbond_distance_DA
_geom_hbond_angle_DHA
_geom_hbond_site_symmetry_A
O5 H5 O5 0.66 2.29 2.840(8) 143.0 3_557
